data_7245524
loop_
_publ_author_name
'Baumann, Andreas'
'Isak, Daniel'
'Lohbeck, Jasmin'
'Jagtap, Pravin Kumar Ankush'
'Hennig, Janosch'
'Miller, Aubry K.'

_publ_section_title
;
 Scalable synthesis and structural characterization of reversible KLK6
 inhibitors
;
_journal_issue 41
_journal_name_full 'RSC Advances'
_journal_page_first 26989
_journal_page_last 26993
_journal_paper_doi 10.1039/D2RA04670A
_journal_volume 12
_journal_year 2022
_chemical_absolute_configuration rmad
_chemical_formula_sum 'C17 H23 N O S'
_chemical_formula_weight 289.42
_space_group_crystal_system monoclinic
_space_group_IT_number 4
_space_group_name_Hall 'P 2yb'
_space_group_name_H-M_alt 'P 1 21 1'
_atom_sites_solution_hydrogens geom
_audit_creation_method SHELXL-2018/3
_audit_update_record
;
2021-12-23 deposited with the CCDC.	2022-09-14 downloaded from the CCDC.
;
_cell_angle_alpha 90
_cell_angle_beta 105.1664(12)
_cell_angle_gamma 90
_cell_formula_units_Z 2
_cell_length_a 7.5133(4)
_cell_length_b 9.5794(4)
_cell_length_c 12.1165(6)
_cell_measurement_reflns_used 4900
_cell_measurement_temperature 200(2)
_cell_measurement_theta_max 25.04
_cell_measurement_theta_min 2.75
_cell_volume 841.69(7)
_computing_cell_refinement 'Bruker SAINT'
_computing_data_collection 'Bruker APEX2'
_computing_data_reduction 'Bruker SAINT'
_computing_molecular_graphics 'Bruker SHELXTL'
_computing_publication_material 'Bruker SHELXTL'
_computing_structure_refinement 'SHELXL-2018/3 (Sheldrick, 2018)'
_computing_structure_solution 'SHELXT-2018/2 (Sheldrick 2015)'
_diffrn_ambient_temperature 200(2)
_diffrn_measured_fraction_theta_full 1.000
_diffrn_measured_fraction_theta_max 1.000
_diffrn_measurement_device_type 'Bruker APEX-II Quazar area detector'
_diffrn_measurement_method '\f and \w scans'
_diffrn_radiation_type MoK\a
_diffrn_radiation_wavelength 0.71073
_diffrn_reflns_av_R_equivalents 0.0330
_diffrn_reflns_av_unetI/netI 0.0303
_diffrn_reflns_Laue_measured_fraction_full 1.000
_diffrn_reflns_Laue_measured_fraction_max 1.000
_diffrn_reflns_limit_h_max 8
_diffrn_reflns_limit_h_min -8
_diffrn_reflns_limit_k_max 11
_diffrn_reflns_limit_k_min -11
_diffrn_reflns_limit_l_max 14
_diffrn_reflns_limit_l_min -14
_diffrn_reflns_number 13381
_diffrn_reflns_point_group_measured_fraction_full 1.000
_diffrn_reflns_point_group_measured_fraction_max 1.000
_diffrn_reflns_theta_full 25.042
_diffrn_reflns_theta_max 25.042
_diffrn_reflns_theta_min 1.741
_diffrn_source 'ImuS microsource'
_exptl_absorpt_coefficient_mu 0.189
_exptl_absorpt_correction_T_max 0.9579
_exptl_absorpt_correction_T_min 0.9287
_exptl_absorpt_correction_type multi-scan
_exptl_absorpt_process_details
;
Sheldrick, G. M. (2008). <i>SADABS</i>. University of G\"ottingen, Germany.
;
_exptl_crystal_colour colourless
_exptl_crystal_density_diffrn 1.142
_exptl_crystal_description brick
_exptl_crystal_F_000 312
_exptl_crystal_size_max 0.145
_exptl_crystal_size_mid 0.052
_exptl_crystal_size_min 0.035
_refine_diff_density_max 0.165
_refine_diff_density_min -0.179
_refine_diff_density_rms 0.032
_refine_ls_abs_structure_details
; 
 Flack x determined using 1137 quotients [(I+)-(I-)]/[(I+)+(I-)] 
 (Parsons, Flack and Wagner, Acta Cryst. B69 (2013) 249-259). 
;
_refine_ls_abs_structure_Flack 0.07(3)
_refine_ls_extinction_method none
_refine_ls_goodness_of_fit_ref 1.062
_refine_ls_hydrogen_treatment constr
_refine_ls_matrix_type full
_refine_ls_number_parameters 185
_refine_ls_number_reflns 2974
_refine_ls_number_restraints 1
_refine_ls_restrained_S_all 1.061
_refine_ls_R_factor_all 0.0391
_refine_ls_R_factor_gt 0.0324
_refine_ls_shift/su_max 0.000
_refine_ls_shift/su_mean 0.000
_refine_ls_structure_factor_coef Fsqd
_refine_ls_weighting_details 'w=1/[\s^2^(Fo^2^)+(0.0250P)^2^+0.2083P] where P=(Fo^2^+2Fc^2^)/3'
_refine_ls_weighting_scheme calc
_refine_ls_wR_factor_gt 0.0692
_refine_ls_wR_factor_ref 0.0721
_reflns_Friedel_coverage 0.879
_reflns_Friedel_fraction_full 1.000
_reflns_Friedel_fraction_max 0.999
_reflns_number_gt 2662
_reflns_number_total 2974
_reflns_threshold_expression 'I > 2\s(I)'
_cod_data_source_file d2ra04670a2.cif
_cod_data_source_block jlo1
_cod_original_sg_symbol_H-M 'P 21'
_cod_database_code 7245524
_shelx_shelxl_version_number 2018/3
_shelx_space_group_comment
; 
The symmetry employed for this shelxl refinement is uniquely defined 
by the following loop, which should always be used as a source of 
symmetry information in preference to the above space-group names. 
They are only intended as comments. 
;
_shelx_estimated_absorpt_t_min 0.973
_shelx_estimated_absorpt_t_max 0.993

loop_
_space_group_symop_operation_xyz
'x, y, z'
'-x, y+1/2, -z'

loop_
_atom_site_label
_atom_site_type_symbol
_atom_site_fract_x
_atom_site_fract_y
_atom_site_fract_z
_atom_site_U_iso_or_equiv
_atom_site_adp_type
_atom_site_occupancy
_atom_site_site_symmetry_order
_atom_site_calc_flag
_atom_site_refinement_flags_posn
_atom_site_refinement_flags_adp
_atom_site_refinement_flags_occupancy
_atom_site_disorder_assembly
_atom_site_disorder_group
S1 S 0.41000(11) 0.47783(7) 0.56697(6) 0.0338(2) Uani 1 1 d . . . . .
O1 O 0.5572(3) 0.3902(2) 0.53943(19) 0.0519(7) Uani 1 1 d . . . . .
N1 N 0.3385(3) 0.6009(2) 0.47286(19) 0.0303(6) Uani 1 1 d . . . . .
H1 H 0.384489 0.685679 0.484638 0.036 Uiso 1 1 calc R U . . .
C2 C 0.1964(4) 0.5673(3) 0.3686(2) 0.0280(7) Uani 1 1 d . . . . .
H2 H 0.135281 0.479105 0.383344 0.034 Uiso 1 1 calc R U . . .
C3 C 0.0499(4) 0.6818(3) 0.3458(3) 0.0413(8) Uani 1 1 d . . . . .
H3A H 0.110589 0.773638 0.346042 0.050 Uiso 1 1 calc R U . . .
H3B H -0.034938 0.667734 0.268998 0.050 Uiso 1 1 calc R U . . .
C4 C -0.0609(5) 0.6828(5) 0.4348(3) 0.0722(13) Uani 1 1 d . . . . .
H4A H -0.157305 0.754330 0.414670 0.108 Uiso 1 1 calc R U . . .
H4B H 0.021158 0.703631 0.510181 0.108 Uiso 1 1 calc R U . . .
H4C H -0.117950 0.591129 0.436601 0.108 Uiso 1 1 calc R U . . .
C11 C 0.2706(4) 0.5418(3) 0.2649(2) 0.0273(6) Uani 1 1 d . . . . .
C12 C 0.4374(4) 0.5947(3) 0.2598(3) 0.0357(7) Uani 1 1 d . . . . .
H12 H 0.509467 0.645862 0.323021 0.043 Uiso 1 1 calc R U . . .
C13 C 0.5046(5) 0.5747(4) 0.1623(3) 0.0473(9) Uani 1 1 d . . . . .
H13 H 0.619922 0.613667 0.160093 0.057 Uiso 1 1 calc R U . . .
C14 C 0.4055(5) 0.5004(4) 0.0723(3) 0.0445(9) Uani 1 1 d . . . . .
H14 H 0.452225 0.487709 0.007282 0.053 Uiso 1 1 calc R U . . .
C15 C 0.2337(4) 0.4413(3) 0.0731(2) 0.0380(8) Uani 1 1 d . . . . .
C16 C 0.1308(5) 0.3598(4) -0.0189(3) 0.0497(9) Uani 1 1 d . . . . .
H16 H 0.177858 0.344335 -0.083442 0.060 Uiso 1 1 calc R U . . .
C17 C -0.0344(6) 0.3032(4) -0.0169(3) 0.0535(10) Uani 1 1 d . . . . .
H17 H -0.101074 0.248012 -0.079192 0.064 Uiso 1 1 calc R U . . .
C18 C -0.1053(5) 0.3264(3) 0.0767(3) 0.0451(9) Uani 1 1 d . . . . .
H18 H -0.221062 0.287149 0.077546 0.054 Uiso 1 1 calc R U . . .
C19 C -0.0112(4) 0.4048(3) 0.1672(3) 0.0341(7) Uani 1 1 d . . . . .
H19 H -0.063401 0.420062 0.229588 0.041 Uiso 1 1 calc R U . . .
C20 C 0.1629(4) 0.4638(3) 0.1699(2) 0.0283(6) Uani 1 1 d . . . . .
C21 C 0.5321(5) 0.5860(3) 0.6893(2) 0.0379(8) Uani 1 1 d . . . . .
C22 C 0.7021(5) 0.6492(4) 0.6649(3) 0.0460(9) Uani 1 1 d . . . . .
H22A H 0.779142 0.691186 0.735015 0.069 Uiso 1 1 calc R U . . .
H22B H 0.665337 0.721230 0.605911 0.069 Uiso 1 1 calc R U . . .
H22C H 0.772084 0.576232 0.638124 0.069 Uiso 1 1 calc R U . . .
C23 C 0.5888(6) 0.4806(5) 0.7871(2) 0.0657(11) Uani 1 1 d . . . . .
H23A H 0.660974 0.528018 0.855971 0.099 Uiso 1 1 calc R U . . .
H23B H 0.663586 0.406738 0.765573 0.099 Uiso 1 1 calc R U . . .
H23C H 0.478201 0.439449 0.802325 0.099 Uiso 1 1 calc R U . . .
C24 C 0.4018(6) 0.6957(4) 0.7131(3) 0.0646(11) Uani 1 1 d . . . . .
H24A H 0.462158 0.746463 0.783089 0.097 Uiso 1 1 calc R U . . .
H24B H 0.289883 0.650454 0.722697 0.097 Uiso 1 1 calc R U . . .
H24C H 0.369110 0.761235 0.648800 0.097 Uiso 1 1 calc R U . . .

loop_
_atom_site_aniso_label
_atom_site_aniso_U_11
_atom_site_aniso_U_22
_atom_site_aniso_U_33
_atom_site_aniso_U_23
_atom_site_aniso_U_13
_atom_site_aniso_U_12
S1 0.0488(5) 0.0219(3) 0.0264(3) 0.0003(4) 0.0019(3) -0.0079(4)
O1 0.0714(17) 0.0297(12) 0.0417(13) -0.0102(11) -0.0079(12) 0.0195(12)
N1 0.0384(14) 0.0165(12) 0.0310(13) -0.0013(10) 0.0000(11) -0.0036(11)
C2 0.0272(16) 0.0247(16) 0.0288(15) -0.0026(12) 0.0014(13) -0.0017(12)
C3 0.0380(19) 0.0386(18) 0.0425(19) -0.0044(15) 0.0020(15) 0.0117(16)
C4 0.051(2) 0.099(4) 0.067(3) -0.013(3) 0.015(2) 0.030(2)
C11 0.0268(16) 0.0216(13) 0.0303(15) 0.0029(12) 0.0017(13) 0.0040(12)
C12 0.0321(18) 0.0342(17) 0.0390(18) -0.0036(14) 0.0059(15) -0.0017(15)
C13 0.0383(19) 0.053(2) 0.055(2) 0.0034(18) 0.0196(17) -0.0001(17)
C14 0.051(2) 0.049(2) 0.0383(16) 0.0004(17) 0.0195(15) 0.0058(18)
C15 0.0445(19) 0.036(2) 0.0303(16) 0.0018(13) 0.0048(15) 0.0092(14)
C16 0.066(3) 0.049(2) 0.0315(18) -0.0098(16) 0.0083(18) 0.0058(19)
C17 0.068(3) 0.045(2) 0.036(2) -0.0126(17) -0.0070(19) -0.0009(19)
C18 0.043(2) 0.0398(19) 0.045(2) -0.0049(16) -0.0022(17) -0.0060(16)
C19 0.0337(17) 0.0295(16) 0.0348(17) -0.0002(14) 0.0012(14) 0.0023(14)
C20 0.0324(14) 0.0216(14) 0.0275(13) 0.0025(14) 0.0018(11) 0.0054(14)
C21 0.053(2) 0.0357(17) 0.0228(15) -0.0071(13) 0.0057(14) -0.0039(16)
C22 0.049(2) 0.0365(19) 0.045(2) -0.0062(15) -0.0016(17) -0.0104(16)
C23 0.103(3) 0.060(2) 0.0254(15) 0.004(2) 0.0004(17) -0.012(3)
C24 0.075(3) 0.072(3) 0.047(2) -0.030(2) 0.017(2) 0.002(2)

loop_
_atom_type_symbol
_atom_type_description
_atom_type_scat_dispersion_real
_atom_type_scat_dispersion_imag
_atom_type_scat_source
C C 0.0033 0.0016 'International Tables Vol C Tables 4.2.6.8 and 6.1.1.4'
H H 0.0000 0.0000 'International Tables Vol C Tables 4.2.6.8 and 6.1.1.4'
N N 0.0061 0.0033 'International Tables Vol C Tables 4.2.6.8 and 6.1.1.4'
O O 0.0106 0.0060 'International Tables Vol C Tables 4.2.6.8 and 6.1.1.4'
S S 0.1246 0.1234 'International Tables Vol C Tables 4.2.6.8 and 6.1.1.4'

loop_
_geom_angle_atom_site_label_1
_geom_angle_atom_site_label_2
_geom_angle_atom_site_label_3
_geom_angle
_geom_angle_site_symmetry_1
_geom_angle_site_symmetry_3
_geom_angle_publ_flag
O1 S1 N1 112.20(13) . . ?
O1 S1 C21 104.68(14) . . ?
N1 S1 C21 99.17(13) . . ?
C2 N1 S1 118.60(19) . . ?
C2 N1 H1 120.7 . . ?
S1 N1 H1 120.7 . . ?
N1 C2 C11 114.0(2) . . ?
N1 C2 C3 109.1(2) . . ?
C11 C2 C3 111.6(2) . . ?
N1 C2 H2 107.3 . . ?
C11 C2 H2 107.3 . . ?
C3 C2 H2 107.3 . . ?
C4 C3 C2 112.2(3) . . ?
C4 C3 H3A 109.2 . . ?
C2 C3 H3A 109.2 . . ?
C4 C3 H3B 109.2 . . ?
C2 C3 H3B 109.2 . . ?
H3A C3 H3B 107.9 . . ?
C3 C4 H4A 109.5 . . ?
C3 C4 H4B 109.5 . . ?
H4A C4 H4B 109.5 . . ?
C3 C4 H4C 109.5 . . ?
H4A C4 H4C 109.5 . . ?
H4B C4 H4C 109.5 . . ?
C12 C11 C20 119.3(3) . . ?
C12 C11 C2 121.0(3) . . ?
C20 C11 C2 119.7(2) . . ?
C11 C12 C13 121.2(3) . . ?
C11 C12 H12 119.4 . . ?
C13 C12 H12 119.4 . . ?
C14 C13 C12 120.3(3) . . ?
C14 C13 H13 119.9 . . ?
C12 C13 H13 119.9 . . ?
C13 C14 C15 121.1(3) . . ?
C13 C14 H14 119.4 . . ?
C15 C14 H14 119.4 . . ?
C14 C15 C16 121.9(3) . . ?
C14 C15 C20 118.9(3) . . ?
C16 C15 C20 119.2(3) . . ?
C17 C16 C15 121.3(3) . . ?
C17 C16 H16 119.4 . . ?
C15 C16 H16 119.4 . . ?
C16 C17 C18 119.8(3) . . ?
C16 C17 H17 120.1 . . ?
C18 C17 H17 120.1 . . ?
C19 C18 C17 121.0(3) . . ?
C19 C18 H18 119.5 . . ?
C17 C18 H18 119.5 . . ?
C18 C19 C20 121.3(3) . . ?
C18 C19 H19 119.3 . . ?
C20 C19 H19 119.3 . . ?
C19 C20 C15 117.4(3) . . ?
C19 C20 C11 123.5(3) . . ?
C15 C20 C11 119.1(3) . . ?
C22 C21 C24 112.4(3) . . ?
C22 C21 C23 109.7(3) . . ?
C24 C21 C23 111.9(3) . . ?
C22 C21 S1 109.7(2) . . ?
C24 C21 S1 109.4(2) . . ?
C23 C21 S1 103.3(2) . . ?
C21 C22 H22A 109.5 . . ?
C21 C22 H22B 109.5 . . ?
H22A C22 H22B 109.5 . . ?
C21 C22 H22C 109.5 . . ?
H22A C22 H22C 109.5 . . ?
H22B C22 H22C 109.5 . . ?
C21 C23 H23A 109.5 . . ?
C21 C23 H23B 109.5 . . ?
H23A C23 H23B 109.5 . . ?
C21 C23 H23C 109.5 . . ?
H23A C23 H23C 109.5 . . ?
H23B C23 H23C 109.5 . . ?
C21 C24 H24A 109.5 . . ?
C21 C24 H24B 109.5 . . ?
H24A C24 H24B 109.5 . . ?
C21 C24 H24C 109.5 . . ?
H24A C24 H24C 109.5 . . ?
H24B C24 H24C 109.5 . . ?

loop_
_geom_bond_atom_site_label_1
_geom_bond_atom_site_label_2
_geom_bond_distance
_geom_bond_site_symmetry_2
_geom_bond_publ_flag
S1 O1 1.494(2) . ?
S1 N1 1.630(2) . ?
S1 C21 1.844(3) . ?
N1 C2 1.461(3) . ?
N1 H1 0.8800 . ?
C2 C11 1.522(4) . ?
C2 C3 1.527(4) . ?
C2 H2 1.0000 . ?
C3 C4 1.525(5) . ?
C3 H3A 0.9900 . ?
C3 H3B 0.9900 . ?
C4 H4A 0.9800 . ?
C4 H4B 0.9800 . ?
C4 H4C 0.9800 . ?
C11 C12 1.368(4) . ?
C11 C20 1.431(4) . ?
C12 C13 1.414(4) . ?
C12 H12 0.9500 . ?
C13 C14 1.352(5) . ?
C13 H13 0.9500 . ?
C14 C15 1.412(5) . ?
C14 H14 0.9500 . ?
C15 C16 1.414(4) . ?
C15 C20 1.426(4) . ?
C16 C17 1.360(5) . ?
C16 H16 0.9500 . ?
C17 C18 1.391(5) . ?
C17 H17 0.9500 . ?
C18 C19 1.364(4) . ?
C18 H18 0.9500 . ?
C19 C20 1.417(4) . ?
C19 H19 0.9500 . ?
C21 C22 1.510(5) . ?
C21 C24 1.514(5) . ?
C21 C23 1.530(5) . ?
C22 H22A 0.9800 . ?
C22 H22B 0.9800 . ?
C22 H22C 0.9800 . ?
C23 H23A 0.9800 . ?
C23 H23B 0.9800 . ?
C23 H23C 0.9800 . ?
C24 H24A 0.9800 . ?
C24 H24B 0.9800 . ?
C24 H24C 0.9800 . ?

loop_
_geom_torsion_atom_site_label_1
_geom_torsion_atom_site_label_2
_geom_torsion_atom_site_label_3
_geom_torsion_atom_site_label_4
_geom_torsion
_geom_torsion_site_symmetry_1
_geom_torsion_site_symmetry_2
_geom_torsion_site_symmetry_3
_geom_torsion_site_symmetry_4
_geom_torsion_publ_flag
O1 S1 N1 C2 84.3(2) . . . . ?
C21 S1 N1 C2 -165.7(2) . . . . ?
S1 N1 C2 C11 -100.2(2) . . . . ?
S1 N1 C2 C3 134.3(2) . . . . ?
N1 C2 C3 C4 -68.1(4) . . . . ?
C11 C2 C3 C4 165.0(3) . . . . ?
N1 C2 C11 C12 -22.5(4) . . . . ?
C3 C2 C11 C12 101.7(3) . . . . ?
N1 C2 C11 C20 158.8(2) . . . . ?
C3 C2 C11 C20 -77.0(3) . . . . ?
C20 C11 C12 C13 0.5(5) . . . . ?
C2 C11 C12 C13 -178.2(3) . . . . ?
C11 C12 C13 C14 -1.0(5) . . . . ?
C12 C13 C14 C15 0.0(5) . . . . ?
C13 C14 C15 C16 -178.1(3) . . . . ?
C13 C14 C15 C20 1.5(5) . . . . ?
C14 C15 C16 C17 179.8(3) . . . . ?
C20 C15 C16 C17 0.3(5) . . . . ?
C15 C16 C17 C18 0.6(5) . . . . ?
C16 C17 C18 C19 -0.4(5) . . . . ?
C17 C18 C19 C20 -0.8(5) . . . . ?
C18 C19 C20 C15 1.6(4) . . . . ?
C18 C19 C20 C11 -177.3(3) . . . . ?
C14 C15 C20 C19 179.1(3) . . . . ?
C16 C15 C20 C19 -1.3(4) . . . . ?
C14 C15 C20 C11 -2.0(4) . . . . ?
C16 C15 C20 C11 177.6(3) . . . . ?
C12 C11 C20 C19 179.9(3) . . . . ?
C2 C11 C20 C19 -1.4(4) . . . . ?
C12 C11 C20 C15 1.0(4) . . . . ?
C2 C11 C20 C15 179.7(3) . . . . ?
O1 S1 C21 C22 47.4(3) . . . . ?
N1 S1 C21 C22 -68.6(2) . . . . ?
O1 S1 C21 C24 171.1(3) . . . . ?
N1 S1 C21 C24 55.1(3) . . . . ?
O1 S1 C21 C23 -69.6(3) . . . . ?
N1 S1 C21 C23 174.5(2) . . . . ?
